data_7029636
loop_
_publ_author_name
'Wang, Qing-Lun'
'Zhang, Yuan-Zhu'
'Southerland, Heather'
'Prosvirin, Andrey V.'
'Zhao, Hanhua'
'Dunbar, Kim R.'

_publ_section_title
;
 Variations in topology and magnetic properties of hepta- and
 octacyanometallates of molybdenum with manganese(ii).
;
_journal_issue 18
_journal_name_full 'Dalton transactions (Cambridge, England : 2003)'
_journal_page_first 6802
_journal_page_last 6810
_journal_paper_doi 10.1039/c3dt53485e
_journal_volume 43
_journal_year 2014
_chemical_formula_sum 'C75 H86 Mn4 Mo2 N35 O'
_chemical_formula_weight 1905.43
_chemical_name_systematic
; 
 ? 
;
_space_group_IT_number 2
_symmetry_cell_setting triclinic
_symmetry_space_group_name_Hall '-P 1'
_symmetry_space_group_name_H-M 'P -1'
_atom_sites_solution_hydrogens geom
_atom_sites_solution_primary direct
_atom_sites_solution_secondary difmap
_audit_creation_method SHELXL-97
_cell_angle_alpha 93.07(3)
_cell_angle_beta 109.74(3)
_cell_angle_gamma 109.00(3)
_cell_formula_units_Z 2
_cell_length_a 15.518(3)
_cell_length_b 17.430(4)
_cell_length_c 21.899(4)
_cell_measurement_reflns_used 24704
_cell_measurement_temperature 100(2)
_cell_measurement_theta_max 25.44
_cell_measurement_theta_min 2.40
_cell_volume 5182(3)
_computing_cell_refinement 'Bruker XSCANS'
_computing_data_collection 'Bruker XSCANS'
_computing_data_reduction 'Bruker SHELXTL'
_computing_molecular_graphics 'Bruker SHELXTL'
_computing_publication_material 'Bruker SHELXTL'
_computing_structure_refinement 'SHELXL-97 (Sheldrick, 1997)'
_computing_structure_solution 'SHELXS-97 (Sheldrick, 1990)'
_diffrn_ambient_temperature 100(2)
_diffrn_measured_fraction_theta_full 0.985
_diffrn_measured_fraction_theta_max 0.985
_diffrn_measurement_device_type 'Bruker P4'
_diffrn_measurement_method '\w scans'
_diffrn_radiation_monochromator graphite
_diffrn_radiation_source 'fine-focus sealed tube'
_diffrn_radiation_type MoK\a
_diffrn_radiation_wavelength 0.71073
_diffrn_reflns_av_R_equivalents 0.0203
_diffrn_reflns_av_sigmaI/netI 0.0290
_diffrn_reflns_limit_h_max 19
_diffrn_reflns_limit_h_min -19
_diffrn_reflns_limit_k_max 21
_diffrn_reflns_limit_k_min -21
_diffrn_reflns_limit_l_max 27
_diffrn_reflns_limit_l_min -27
_diffrn_reflns_number 54804
_diffrn_reflns_theta_full 26.47
_diffrn_reflns_theta_max 26.47
_diffrn_reflns_theta_min 1.26
_exptl_absorpt_coefficient_mu 0.761
_exptl_absorpt_correction_T_max 0.9009
_exptl_absorpt_correction_T_min 0.8267
_exptl_crystal_colour red
_exptl_crystal_density_diffrn 1.221
_exptl_crystal_density_method 'not measured'
_exptl_crystal_description cubic
_exptl_crystal_F_000 1946
_exptl_crystal_size_max 0.26
_exptl_crystal_size_mid 0.18
_exptl_crystal_size_min 0.14
_platon_squeeze_details ' ?'
_refine_diff_density_max 1.526
_refine_diff_density_min -1.001
_refine_diff_density_rms 0.117
_refine_ls_extinction_method none
_refine_ls_goodness_of_fit_ref 1.050
_refine_ls_hydrogen_treatment mixed
_refine_ls_matrix_type full
_refine_ls_number_parameters 1063
_refine_ls_number_reflns 21104
_refine_ls_number_restraints 102
_refine_ls_restrained_S_all 1.061
_refine_ls_R_factor_all 0.0686
_refine_ls_R_factor_gt 0.0541
_refine_ls_shift/su_max 0.019
_refine_ls_shift/su_mean 0.000
_refine_ls_structure_factor_coef Fsqd
_refine_ls_weighting_details 'calc w=1/[\s^2^(Fo^2^)+(0.0768P)^2^+13.1196P] where P=(Fo^2^+2Fc^2^)/3'
_refine_ls_weighting_scheme calc
_refine_ls_wR_factor_gt 0.1516
_refine_ls_wR_factor_ref 0.1605
_reflns_number_gt 16325
_reflns_number_total 21104
_reflns_threshold_expression >2sigma(I)
_cod_data_source_file c3dt53485e2.cif
_cod_data_source_block q237
_cod_depositor_comments
;
The following automatic conversions were performed:

'_symmetry_cell_setting' value 'Triclinic' changed to 'triclinic'
according to
/usr/data/users/saulius/crontab/automatic-downloads/rss-feeds/RSC/lib/dictionaries/cif_core.dic
dictionary named 'cif_core.dic' version 2.4.2 from 2011-04-26.

Automatic conversion script
Id: cif_fix_values 2281 2013-09-26 08:29:07Z andrius 
;
_cod_original_cell_volume 5181.6(18)
_cod_original_sg_symbol_H-M P-1
_cod_database_code 7029636

loop_
_symmetry_equiv_pos_as_xyz
'x, y, z'
'-x, -y, -z'

loop_
_atom_site_label
_atom_site_type_symbol
_atom_site_fract_x
_atom_site_fract_y
_atom_site_fract_z
_atom_site_U_iso_or_equiv
_atom_site_adp_type
_atom_site_occupancy
_atom_site_symmetry_multiplicity
_atom_site_calc_flag
_atom_site_refinement_flags
C64 C 0.9194(14) 0.5428(5) 0.2651(8) 0.191(7) Uani 1 1 d U
H64A H 0.9587 0.5990 0.2653 0.230 Uiso 1 1 calc R
H64B H 0.9005 0.5434 0.3030 0.230 Uiso 1 1 calc R
C65 C 1.0841(13) 0.5154(7) 0.3245(5) 0.198(8) Uani 1 1 d U
H65A H 1.1226 0.5721 0.3252 0.237 Uiso 1 1 calc R
H65B H 1.0798 0.5121 0.3675 0.237 Uiso 1 1 calc R
N31 N 0.9063(4) 0.4350(3) 0.0635(3) 0.0739(18) Uani 1 1 d .
N11 N 1.0139(3) 0.1553(2) 0.23928(19) 0.0429(9) Uani 1 1 d .
C11 C 0.9567(3) 0.1749(2) 0.2515(2) 0.0325(9) Uani 1 1 d .
Mo2 Mo 0.84645(3) 0.20381(2) 0.275785(16) 0.02998(9) Uani 1 1 d .
Mo1 Mo 0.83444(2) 0.20373(2) 0.745659(16) 0.02684(9) Uani 1 1 d .
Mn2 Mn 0.58324(4) 0.07225(4) 0.85757(3) 0.02835(14) Uani 1 1 d .
Mn3 Mn 0.74754(5) 0.14444(4) 0.48365(3) 0.03481(15) Uani 1 1 d .
Mn4 Mn 0.99090(6) 0.46699(4) 0.17332(3) 0.04097(18) Uani 1 1 d .
Mn1 Mn 0.89011(5) -0.07948(4) 0.75272(3) 0.03064(14) Uani 1 1 d .
N17 N 0.7809(3) -0.1592(3) 0.65144(18) 0.0432(9) Uani 1 1 d .
N25 N 0.4563(2) 0.1176(2) 0.83213(16) 0.0306(7) Uani 1 1 d .
N26 N 0.6357(3) 0.0151(2) 0.44356(15) 0.0348(8) Uani 1 1 d .
N22 N 0.7244(3) 0.0898(2) 0.94405(17) 0.0350(8) Uani 1 1 d .
O1 O 0.5063(2) -0.0242(2) 0.91002(15) 0.0445(8) Uani 1 1 d .
H1 H 0.5465 -0.0409 0.9346 0.067 Uiso 1 1 calc R
N21 N 0.6090(2) 0.1696(2) 0.94048(16) 0.0300(7) Uani 1 1 d .
N27 N 0.8238(2) 0.0538(2) 0.47708(15) 0.0313(7) Uani 1 1 d .
N20 N 0.9178(3) -0.0825(3) 0.86225(18) 0.0409(9) Uani 1 1 d .
N18 N 0.9522(3) -0.0284(2) 0.67730(18) 0.0398(8) Uani 1 1 d .
N24 N 0.4611(3) -0.0153(2) 0.76338(16) 0.0351(8) Uani 1 1 d .
N23 N 0.6537(3) -0.0126(2) 0.82594(17) 0.0388(8) Uani 1 1 d .
N1 N 0.8051(3) 0.0067(2) 0.74319(16) 0.0318(7) Uani 1 1 d .
N19 N 1.0221(3) 0.0386(2) 0.81245(19) 0.0406(8) Uani 1 1 d .
C34 C 0.4096(3) 0.0354(3) 0.72625(19) 0.0361(9) Uani 1 1 d .
H34A H 0.3536 0.0006 0.6878 0.043 Uiso 1 1 calc R
H34B H 0.4537 0.0761 0.7112 0.043 Uiso 1 1 calc R
N13 N 0.9183(3) 0.3355(2) 0.18443(17) 0.0376(8) Uani 1 1 d .
N3 N 0.6578(3) 0.1598(2) 0.80351(18) 0.0401(8) Uani 1 1 d .
N7 N 0.7715(3) 0.1325(2) 0.58911(17) 0.0425(9) Uani 1 1 d .
C1 C 0.8124(3) 0.0746(2) 0.74188(17) 0.0277(8) Uani 1 1 d .
C45 C 0.5398(3) 0.1991(3) 0.9374(2) 0.0323(9) Uani 1 1 d .
N16 N 0.7779(3) -0.1925(2) 0.7638(2) 0.0410(9) Uani 1 1 d .
N8 N 0.7353(3) 0.1652(2) 0.38117(17) 0.0372(8) Uani 1 1 d .
C54 C 0.7727(3) -0.0225(3) 0.45062(18) 0.0320(9) Uani 1 1 d .
N28 N 0.9130(3) 0.2208(3) 0.5113(2) 0.0520(11) Uani 1 1 d .
C32 C 0.4526(3) 0.1693(3) 0.8735(2) 0.0328(9) Uani 1 1 d .
C33 C 0.3756(3) 0.0781(3) 0.7693(2) 0.0355(9) Uani 1 1 d .
H33A H 0.3531 0.1191 0.7479 0.043 Uiso 1 1 calc R
H33B H 0.3211 0.0383 0.7765 0.043 Uiso 1 1 calc R
C13 C 0.8928(3) 0.2885(2) 0.21540(18) 0.0319(9) Uani 1 1 d .
C4 C 0.8988(4) 0.3294(3) 0.7971(2) 0.0387(10) Uani 1 1 d .
C7 C 0.7921(3) 0.1554(3) 0.6442(2) 0.0342(9) Uani 1 1 d .
N30 N 0.5889(4) 0.1419(3) 0.4573(2) 0.0566(13) Uani 1 1 d .
C24 C 0.8656(4) -0.1432(3) 0.8792(2) 0.0444(11) Uani 1 1 d .
C3 C 0.7173(3) 0.1757(2) 0.7815(2) 0.0330(9) Uani 1 1 d .
C8 C 0.7705(3) 0.1770(3) 0.3423(2) 0.0344(9) Uani 1 1 d .
C26 C 0.7812(4) -0.2038(3) 0.8250(3) 0.0471(12) Uani 1 1 d .
C39 C 0.7577(3) 0.1482(3) 0.9931(2) 0.0336(9) Uani 1 1 d .
C53 C 0.9290(3) 0.0897(3) 0.4943(2) 0.0400(10) Uani 1 1 d .
H53A H 0.9432 0.0974 0.4547 0.048 Uiso 1 1 calc R
H53B H 0.9598 0.0531 0.5160 0.048 Uiso 1 1 calc R
C60 C 0.5403(3) -0.0009(3) 0.4282(2) 0.0428(11) Uani 1 1 d .
C37 C 0.7121(4) -0.0363(3) 0.8853(2) 0.0450(11) Uani 1 1 d .
H37A H 0.7492 -0.0659 0.8738 0.054 Uiso 1 1 calc R
H37B H 0.6689 -0.0719 0.9039 0.054 Uiso 1 1 calc R
C59 C 0.4722(4) -0.0800(4) 0.4063(2) 0.0547(15) Uani 1 1 d .
H59 H 0.4058 -0.0898 0.3955 0.066 Uiso 1 1 calc R
C44 C 0.5478(3) 0.2514(3) 0.9912(2) 0.0387(10) Uani 1 1 d .
H44 H 0.4996 0.2732 0.9886 0.046 Uiso 1 1 calc R
C21 C 1.0815(3) 0.0673(3) 0.7731(3) 0.0465(11) Uani 1 1 d .
H21A H 1.1229 0.0353 0.7753 0.056 Uiso 1 1 calc R
H21B H 1.1238 0.1247 0.7905 0.056 Uiso 1 1 calc R
N4 N 0.9354(4) 0.3978(2) 0.8228(2) 0.0552(12) Uani 1 1 d .
C41 C 0.6885(3) 0.1888(3) 0.99583(19) 0.0321(8) Uani 1 1 d .
C40 C 0.8583(3) 0.1758(3) 1.0469(2) 0.0487(12) Uani 1 1 d .
H40A H 0.8553 0.1458 1.0821 0.073 Uiso 1 1 calc R
H40B H 0.8805 0.2338 1.0634 0.073 Uiso 1 1 calc R
H40C H 0.9034 0.1654 1.0294 0.073 Uiso 1 1 calc R
C17 C 0.7170(4) -0.2282(3) 0.6479(3) 0.0497(12) Uani 1 1 d .
C55 C 0.8101(4) -0.0848(3) 0.4327(2) 0.0409(10) Uani 1 1 d .
H55A H 0.8775 -0.0581 0.4376 0.061 Uiso 1 1 calc R
H55B H 0.7713 -0.1121 0.3878 0.061 Uiso 1 1 calc R
H55C H 0.8060 -0.1247 0.4612 0.061 Uiso 1 1 calc R
C42 C 0.7009(3) 0.2395(3) 1.0512(2) 0.0399(10) Uani 1 1 d .
H42 H 0.7566 0.2528 1.0896 0.048 Uiso 1 1 calc R
C5 C 0.7560(4) 0.2709(3) 0.6871(3) 0.0448(11) Uani 1 1 d .
C30 C 0.7071(4) -0.2455(3) 0.7117(3) 0.0536(13) Uani 1 1 d .
C23 C 1.0004(4) -0.0146(4) 0.9078(2) 0.0509(12) Uani 1 1 d .
H23A H 1.0317 -0.0335 0.9471 0.061 Uiso 1 1 calc R
H23B H 0.9781 0.0273 0.9206 0.061 Uiso 1 1 calc R
C38 C 0.7810(4) 0.0415(3) 0.9346(2) 0.0465(11) Uani 1 1 d .
H38A H 0.8143 0.0277 0.9763 0.056 Uiso 1 1 calc R
H38B H 0.8304 0.0731 0.9186 0.056 Uiso 1 1 calc R
C57 C 0.6016(4) -0.1276(3) 0.4153(2) 0.0448(11) Uani 1 1 d .
H57 H 0.6241 -0.1701 0.4110 0.054 Uiso 1 1 calc R
C56 C 0.6661(3) -0.0473(3) 0.43642(18) 0.0343(9) Uani 1 1 d .
N5 N 0.7129(4) 0.3075(3) 0.6545(3) 0.0701(14) Uani 1 1 d .
C35 C 0.5066(4) -0.0528(3) 0.7282(2) 0.0428(10) Uani 1 1 d .
H35A H 0.5410 -0.0124 0.7075 0.051 Uiso 1 1 calc R
H35B H 0.4563 -0.0985 0.6940 0.051 Uiso 1 1 calc R
C58 C 0.5033(4) -0.1443(4) 0.4005(2) 0.0559(14) Uani 1 1 d .
H58 H 0.4584 -0.1984 0.3867 0.067 Uiso 1 1 calc R
N29 N 0.7594(4) 0.2757(3) 0.5137(2) 0.0653(14) Uani 1 1 d .
C20 C 1.0155(4) 0.0582(3) 0.7025(3) 0.0468(11) Uani 1 1 d .
H20A H 0.9757 0.0917 0.6999 0.056 Uiso 1 1 calc R
H20B H 1.0548 0.0768 0.6761 0.056 Uiso 1 1 calc R
C9 C 0.9759(4) 0.2484(4) 0.3645(3) 0.0577(14) Uani 1 1 d .
C10 C 0.8489(3) 0.0909(3) 0.30958(19) 0.0323(9) Uani 1 1 d .
C6 C 0.9713(4) 0.2382(3) 0.7334(3) 0.0531(13) Uani 1 1 d .
N35 N 1.0716(4) 0.4226(3) 0.1186(3) 0.0679(15) Uani 1 1 d .
C22 C 1.0736(4) 0.0221(3) 0.8765(2) 0.0512(12) Uani 1 1 d .
H22A H 1.1239 0.0729 0.9046 0.061 Uiso 1 1 calc R
H22B H 1.1052 -0.0161 0.8710 0.061 Uiso 1 1 calc R
C12 C 0.7668(5) 0.1144(3) 0.1867(2) 0.0592(15) Uani 1 1 d .
C43 C 0.6289(4) 0.2695(3) 1.0480(2) 0.0435(11) Uani 1 1 d .
H43 H 0.6350 0.3029 1.0849 0.052 Uiso 1 1 calc R
C36 C 0.5774(4) -0.0832(3) 0.7758(2) 0.0438(11) Uani 1 1 d .
H36A H 0.5432 -0.1237 0.7966 0.053 Uiso 1 1 calc R
H36B H 0.6071 -0.1091 0.7527 0.053 Uiso 1 1 calc R
C52 C 0.9684(4) 0.1704(3) 0.5391(3) 0.0540(13) Uani 1 1 d .
H52A H 0.9646 0.1616 0.5816 0.065 Uiso 1 1 calc R
H52B H 1.0370 0.1987 0.5459 0.065 Uiso 1 1 calc R
N10 N 0.8531(3) 0.0322(2) 0.32923(19) 0.0410(9) Uani 1 1 d .
C47 C 0.5143(4) 0.0727(4) 0.4350(2) 0.0482(12) Uani 1 1 d .
C19 C 0.8711(4) -0.0448(4) 0.6140(2) 0.0518(13) Uani 1 1 d .
H19A H 0.8972 -0.0292 0.5801 0.062 Uiso 1 1 calc R
H19B H 0.8323 -0.0119 0.6168 0.062 Uiso 1 1 calc R
N2 N 0.9721(4) 0.1882(3) 0.8953(2) 0.0761(17) Uani 1 1 d .
C18 C 0.8074(4) -0.1340(4) 0.5958(2) 0.0531(13) Uani 1 1 d .
H18A H 0.7485 -0.1430 0.5574 0.064 Uiso 1 1 calc R
H18B H 0.8423 -0.1665 0.5850 0.064 Uiso 1 1 calc R
C46 C 0.4110(4) 0.0653(5) 0.4156(3) 0.0694(19) Uani 1 1 d .
H46A H 0.4081 0.1143 0.4356 0.104 Uiso 1 1 calc R
H46B H 0.3758 0.0183 0.4300 0.104 Uiso 1 1 calc R
H46C H 0.3815 0.0584 0.3684 0.104 Uiso 1 1 calc R
C27 C 0.7098(6) -0.2677(4) 0.8343(4) 0.080(2) Uani 1 1 d .
H27 H 0.7123 -0.2755 0.8764 0.096 Uiso 1 1 calc R
C48 C 0.5821(6) 0.2229(5) 0.4668(3) 0.076(2) Uani 1 1 d .
H48A H 0.5713 0.2317 0.5073 0.092 Uiso 1 1 calc R
H48B H 0.5267 0.2255 0.4304 0.092 Uiso 1 1 calc R
C31 C 0.3695(4) 0.1974(4) 0.8638(3) 0.0550(13) Uani 1 1 d .
H31A H 0.3309 0.1880 0.8175 0.082 Uiso 1 1 calc R
H31B H 0.3945 0.2553 0.8816 0.082 Uiso 1 1 calc R
H31C H 0.3292 0.1673 0.8860 0.082 Uiso 1 1 calc R
C2 C 0.9233(4) 0.1935(3) 0.8441(2) 0.0496(12) Uani 1 1 d .
N9 N 1.0422(4) 0.2712(4) 0.4129(3) 0.0881(19) Uani 1 1 d .
C51 C 0.9355(5) 0.3002(4) 0.5488(3) 0.0709(18) Uani 1 1 d .
H51A H 0.9978 0.3385 0.5501 0.085 Uiso 1 1 calc R
H51B H 0.9414 0.2949 0.5938 0.085 Uiso 1 1 calc R
C25 C 0.8809(5) -0.1560(4) 0.9487(3) 0.0644(16) Uani 1 1 d .
H25A H 0.9396 -0.1129 0.9787 0.097 Uiso 1 1 calc R
H25B H 0.8874 -0.2085 0.9535 0.097 Uiso 1 1 calc R
H25C H 0.8255 -0.1549 0.9585 0.097 Uiso 1 1 calc R
C16 C 0.6562(5) -0.2919(4) 0.5875(3) 0.082(2) Uani 1 1 d .
H16A H 0.6664 -0.2700 0.5501 0.122 Uiso 1 1 calc R
H16B H 0.5881 -0.3076 0.5811 0.122 Uiso 1 1 calc R
H16C H 0.6749 -0.3393 0.5920 0.122 Uiso 1 1 calc R
C50 C 0.8565(6) 0.3326(3) 0.5182(3) 0.077(2) Uani 1 1 d .
H50A H 0.8721 0.3856 0.5441 0.092 Uiso 1 1 calc R
H50B H 0.8538 0.3411 0.4742 0.092 Uiso 1 1 calc R
C71 C 0.9447(9) 0.4027(4) 0.0254(3) 0.102(4) Uani 1 1 d U
C49 C 0.6764(6) 0.2897(4) 0.4704(4) 0.085(2) Uani 1 1 d .
H49A H 0.6787 0.2895 0.4266 0.102 Uiso 1 1 calc R
H49B H 0.6777 0.3433 0.4861 0.102 Uiso 1 1 calc R
C15 C 0.8526(6) 0.3205(4) 0.3190(4) 0.082(2) Uani 1 1 d .
C29 C 0.6341(5) -0.3096(5) 0.7192(4) 0.090(2) Uani 1 1 d .
H29 H 0.5838 -0.3465 0.6824 0.107 Uiso 1 1 calc R
C69 C 1.0385(8) 0.4010(4) 0.0583(4) 0.084(3) Uani 1 1 d .
N6 N 1.0484(4) 0.2573(3) 0.7299(4) 0.113(3) Uani 1 1 d .
N12 N 0.7235(6) 0.0662(3) 0.1390(3) 0.108(3) Uani 1 1 d .
C62 C 0.7940(7) 0.4645(5) 0.0687(6) 0.103(3) Uani 1 1 d U
N15 N 0.8571(8) 0.3793(4) 0.3447(4) 0.138(4) Uani 1 1 d .
C14 C 0.7089(6) 0.2140(7) 0.2240(4) 0.113(4) Uani 1 1 d .
C28 C 0.6358(6) -0.3188(5) 0.7799(4) 0.105(3) Uani 1 1 d .
H28 H 0.5850 -0.3612 0.7847 0.126 Uiso 1 1 calc R
N14 N 0.6321(6) 0.2152(9) 0.1944(5) 0.205(7) Uani 1 1 d .
C70 C 1.0892(11) 0.3719(5) 0.0184(6) 0.186(7) Uani 1 1 d .
H70A H 1.1411 0.4184 0.0157 0.280 Uiso 1 1 calc R
H70B H 1.0423 0.3452 -0.0252 0.280 Uiso 1 1 calc R
H70C H 1.1163 0.3335 0.0396 0.280 Uiso 1 1 calc R
N32 N 0.8320(7) 0.4836(4) 0.1377(5) 0.124(3) Uani 1 1 d U
C74 C 0.7675(6) 0.4074(6) -0.0416(4) 0.099(3) Uani 1 1 d U
H74 H 0.7061 0.4076 -0.0673 0.118 Uiso 1 1 calc R
C75 C 0.8214(11) 0.4352(6) 0.0296(7) 0.126(4) Uani 1 1 d U
C68 C 1.1668(7) 0.4240(7) 0.1595(7) 0.139(5) Uani 1 1 d .
H68A H 1.1848 0.3856 0.1373 0.167 Uiso 1 1 calc R
H68B H 1.2157 0.4788 0.1675 0.167 Uiso 1 1 calc R
C73 C 0.8246(9) 0.3831(8) -0.0591(7) 0.139(5) Uani 1 1 d .
H73 H 0.7976 0.3712 -0.1050 0.167 Uiso 1 1 calc R
C72 C 0.8996(11) 0.3680(6) -0.0430(5) 0.137(5) Uani 1 1 d .
H72 H 0.9217 0.3409 -0.0687 0.164 Uiso 1 1 calc R
C61 C 0.6908(10) 0.4836(10) 0.0537(13) 0.334(17) Uani 1 1 d .
H61A H 0.6894 0.5243 0.0259 0.400 Uiso 1 1 calc R
H61B H 0.6888 0.5039 0.0947 0.400 Uiso 1 1 calc R
H61C H 0.6349 0.4337 0.0320 0.400 Uiso 1 1 calc R
N33 N 0.9792(8) 0.4914(4) 0.2713(4) 0.148(4) Uani 1 1 d U
C66 C 1.1363(9) 0.4592(10) 0.3114(4) 0.200(8) Uani 1 1 d U
H66A H 1.2019 0.4759 0.3450 0.239 Uiso 1 1 calc R
H66B H 1.0998 0.4024 0.3117 0.239 Uiso 1 1 calc R
N34 N 1.1411(6) 0.4672(7) 0.2484(3) 0.144(4) Uani 1 1 d .
C67 C 1.1643(9) 0.4023(10) 0.2185(9) 0.187(8) Uani 1 1 d .
H67A H 1.2274 0.4013 0.2465 0.224 Uiso 1 1 calc R
H67B H 1.1140 0.3484 0.2113 0.224 Uiso 1 1 calc R
C63 C 0.8152(12) 0.5083(7) 0.1944(9) 0.186(7) Uani 1 1 d U
H63A H 0.7660 0.4619 0.2009 0.223 Uiso 1 1 calc R
H63B H 0.7890 0.5519 0.1864 0.223 Uiso 1 1 calc R

loop_
_atom_site_aniso_label
_atom_site_aniso_U_11
_atom_site_aniso_U_22
_atom_site_aniso_U_33
_atom_site_aniso_U_23
_atom_site_aniso_U_13
_atom_site_aniso_U_12
C64 0.384(17) 0.056(5) 0.262(12) 0.028(6) 0.297(13) 0.058(8)
C65 0.313(16) 0.105(7) 0.054(5) -0.021(5) 0.091(8) -0.092(9)
N31 0.061(3) 0.045(3) 0.073(4) 0.037(3) -0.003(3) -0.008(2)
N11 0.059(2) 0.047(2) 0.043(2) 0.0245(18) 0.033(2) 0.029(2)
C11 0.043(2) 0.032(2) 0.029(2) 0.0149(16) 0.0202(18) 0.0140(18)
Mo2 0.0393(2) 0.03143(18) 0.02610(17) 0.00971(13) 0.02030(15) 0.01259(15)
Mo1 0.03337(18) 0.02402(16) 0.02345(16) 0.00379(12) 0.01382(14) 0.00773(13)
Mn2 0.0312(3) 0.0361(3) 0.0211(3) 0.0070(2) 0.0119(2) 0.0140(3)
Mn3 0.0477(4) 0.0408(4) 0.0254(3) 0.0118(3) 0.0223(3) 0.0185(3)
Mn4 0.0642(5) 0.0255(3) 0.0332(3) 0.0021(3) 0.0299(3) 0.0049(3)
Mn1 0.0352(3) 0.0328(3) 0.0266(3) 0.0080(2) 0.0128(3) 0.0141(3)
N17 0.048(2) 0.053(2) 0.0304(19) 0.0017(17) 0.0113(17) 0.026(2)
N25 0.0333(18) 0.0370(18) 0.0246(16) 0.0114(14) 0.0143(14) 0.0124(15)
N26 0.0338(18) 0.055(2) 0.0174(15) 0.0114(15) 0.0125(14) 0.0142(17)
N22 0.0332(18) 0.044(2) 0.0292(17) 0.0087(15) 0.0110(15) 0.0155(16)
O1 0.0462(18) 0.057(2) 0.0330(16) 0.0202(15) 0.0138(14) 0.0215(16)
N21 0.0317(17) 0.0347(18) 0.0261(16) 0.0076(13) 0.0150(14) 0.0105(14)
N27 0.0298(17) 0.0424(19) 0.0217(15) 0.0101(14) 0.0122(13) 0.0098(15)
N20 0.047(2) 0.058(2) 0.0301(18) 0.0124(17) 0.0163(17) 0.032(2)
N18 0.048(2) 0.045(2) 0.037(2) 0.0187(16) 0.0225(17) 0.0209(18)
N24 0.042(2) 0.043(2) 0.0230(16) 0.0057(14) 0.0145(15) 0.0163(16)
N23 0.043(2) 0.049(2) 0.0294(18) 0.0069(16) 0.0160(16) 0.0206(18)
N1 0.0363(19) 0.0355(19) 0.0279(17) 0.0096(14) 0.0153(14) 0.0144(15)
N19 0.036(2) 0.041(2) 0.043(2) 0.0047(16) 0.0114(17) 0.0147(17)
C34 0.037(2) 0.044(2) 0.0224(19) 0.0088(17) 0.0098(17) 0.0097(19)
N13 0.055(2) 0.0261(17) 0.0284(17) 0.0037(14) 0.0187(17) 0.0072(16)
N3 0.045(2) 0.044(2) 0.037(2) 0.0109(16) 0.0241(17) 0.0136(17)
N7 0.057(2) 0.052(2) 0.0267(19) 0.0142(16) 0.0219(17) 0.0224(19)
C1 0.032(2) 0.033(2) 0.0180(17) 0.0045(15) 0.0104(15) 0.0111(16)
C45 0.037(2) 0.036(2) 0.029(2) 0.0102(16) 0.0179(17) 0.0128(18)
N16 0.045(2) 0.036(2) 0.051(2) 0.0088(17) 0.0234(18) 0.0209(17)
N8 0.043(2) 0.047(2) 0.0282(17) 0.0123(15) 0.0190(16) 0.0183(17)
C54 0.038(2) 0.040(2) 0.0197(18) 0.0106(16) 0.0124(16) 0.0128(18)
N28 0.063(3) 0.041(2) 0.039(2) 0.0090(18) 0.016(2) 0.006(2)
C32 0.036(2) 0.040(2) 0.031(2) 0.0168(17) 0.0181(18) 0.0168(18)
C33 0.032(2) 0.042(2) 0.030(2) 0.0138(18) 0.0092(17) 0.0120(18)
C13 0.044(2) 0.030(2) 0.0215(18) 0.0021(16) 0.0141(17) 0.0129(18)
C4 0.059(3) 0.028(2) 0.034(2) 0.0058(17) 0.030(2) 0.010(2)
C7 0.039(2) 0.035(2) 0.032(2) 0.0130(17) 0.0183(18) 0.0120(18)
N30 0.087(4) 0.091(4) 0.039(2) 0.040(2) 0.045(2) 0.066(3)
C24 0.063(3) 0.055(3) 0.042(3) 0.023(2) 0.032(2) 0.039(3)
C3 0.044(2) 0.0263(19) 0.031(2) 0.0068(16) 0.0198(19) 0.0097(18)
C8 0.042(2) 0.038(2) 0.029(2) 0.0101(17) 0.0196(18) 0.0148(19)
C26 0.063(3) 0.044(3) 0.059(3) 0.021(2) 0.043(3) 0.027(2)
C39 0.030(2) 0.040(2) 0.032(2) 0.0090(18) 0.0136(17) 0.0113(18)
C53 0.031(2) 0.053(3) 0.034(2) 0.010(2) 0.0124(18) 0.012(2)
C60 0.041(2) 0.079(3) 0.0205(19) 0.019(2) 0.0184(18) 0.028(2)
C37 0.052(3) 0.057(3) 0.040(2) 0.013(2) 0.017(2) 0.036(2)
C59 0.029(2) 0.093(4) 0.029(2) 0.019(2) 0.0135(19) 0.003(3)
C44 0.044(2) 0.041(2) 0.041(2) 0.0090(19) 0.025(2) 0.018(2)
C21 0.036(2) 0.037(2) 0.072(3) 0.007(2) 0.029(2) 0.011(2)
N4 0.091(3) 0.033(2) 0.046(2) 0.0068(18) 0.045(2) 0.010(2)
C41 0.033(2) 0.037(2) 0.0248(19) 0.0066(16) 0.0133(16) 0.0080(17)
C40 0.033(2) 0.059(3) 0.041(3) -0.003(2) 0.001(2) 0.016(2)
C17 0.039(3) 0.048(3) 0.053(3) -0.009(2) 0.011(2) 0.015(2)
C55 0.046(3) 0.041(2) 0.036(2) 0.0079(19) 0.016(2) 0.017(2)
C42 0.039(2) 0.046(2) 0.028(2) 0.0051(18) 0.0115(18) 0.008(2)
C5 0.044(3) 0.034(2) 0.058(3) 0.012(2) 0.023(2) 0.012(2)
C30 0.043(3) 0.048(3) 0.063(3) -0.006(2) 0.021(2) 0.009(2)
C23 0.053(3) 0.072(3) 0.032(2) 0.002(2) 0.010(2) 0.034(3)
C38 0.042(3) 0.063(3) 0.041(3) 0.009(2) 0.012(2) 0.031(2)
C57 0.046(3) 0.051(3) 0.028(2) 0.0089(19) 0.0144(19) 0.005(2)
C56 0.036(2) 0.047(2) 0.0187(18) 0.0103(17) 0.0110(16) 0.0113(19)
N5 0.059(3) 0.052(3) 0.100(4) 0.029(3) 0.022(3) 0.027(2)
C35 0.053(3) 0.051(3) 0.026(2) 0.0018(19) 0.018(2) 0.017(2)
C58 0.048(3) 0.064(3) 0.034(3) 0.005(2) 0.015(2) -0.005(3)
N29 0.111(4) 0.051(3) 0.066(3) 0.021(2) 0.062(3) 0.039(3)
C20 0.049(3) 0.046(3) 0.062(3) 0.023(2) 0.034(2) 0.023(2)
C9 0.063(3) 0.066(3) 0.038(3) 0.003(2) 0.026(3) 0.010(3)
C10 0.038(2) 0.039(2) 0.0280(19) 0.0110(17) 0.0203(17) 0.0145(18)
C6 0.042(3) 0.030(2) 0.078(4) -0.010(2) 0.027(3) 0.001(2)
N35 0.104(4) 0.046(3) 0.091(4) 0.033(3) 0.072(3) 0.032(3)
C22 0.038(3) 0.061(3) 0.044(3) -0.006(2) 0.005(2) 0.017(2)
C12 0.079(4) 0.037(3) 0.031(2) 0.013(2) 0.006(2) -0.001(3)
C43 0.052(3) 0.041(2) 0.037(2) -0.0027(19) 0.023(2) 0.013(2)
C36 0.057(3) 0.047(3) 0.035(2) -0.0001(19) 0.022(2) 0.026(2)
C52 0.045(3) 0.065(3) 0.045(3) 0.007(2) 0.018(2) 0.009(3)
N10 0.052(2) 0.045(2) 0.040(2) 0.0190(17) 0.0290(18) 0.0209(18)
C47 0.045(3) 0.087(4) 0.026(2) 0.022(2) 0.021(2) 0.031(3)
C19 0.069(3) 0.075(4) 0.033(2) 0.027(2) 0.027(2) 0.041(3)
N2 0.102(4) 0.056(3) 0.040(3) -0.003(2) -0.011(3) 0.032(3)
C18 0.061(3) 0.071(4) 0.033(2) 0.007(2) 0.013(2) 0.035(3)
C46 0.060(3) 0.137(6) 0.040(3) 0.028(3) 0.026(3) 0.062(4)
C27 0.091(5) 0.068(4) 0.111(6) 0.029(4) 0.078(5) 0.024(4)
C48 0.114(6) 0.106(5) 0.074(4) 0.053(4) 0.066(4) 0.084(5)
C31 0.051(3) 0.078(4) 0.050(3) 0.013(3) 0.020(2) 0.040(3)
C2 0.066(3) 0.031(2) 0.041(3) -0.0012(19) 0.009(2) 0.017(2)
N9 0.075(4) 0.113(5) 0.039(3) -0.006(3) 0.010(3) 0.003(3)
C51 0.094(5) 0.053(3) 0.048(3) 0.002(3) 0.033(3) 0.000(3)
C25 0.089(4) 0.078(4) 0.044(3) 0.030(3) 0.032(3) 0.043(4)
C16 0.081(5) 0.069(4) 0.065(4) -0.027(3) 0.008(3) 0.018(4)
C50 0.139(7) 0.040(3) 0.049(3) 0.011(2) 0.035(4) 0.027(4)
C71 0.191(9) 0.041(3) 0.026(3) -0.004(2) 0.055(4) -0.028(4)
C49 0.149(7) 0.080(5) 0.082(5) 0.044(4) 0.077(5) 0.075(5)
C15 0.156(7) 0.053(3) 0.089(5) 0.033(3) 0.099(5) 0.047(4)
C29 0.060(4) 0.076(5) 0.104(6) -0.019(4) 0.041(4) -0.015(3)
C69 0.155(8) 0.038(3) 0.077(5) 0.009(3) 0.085(6) 0.017(4)
N6 0.067(4) 0.047(3) 0.224(9) -0.031(4) 0.090(5) -0.006(3)
N12 0.175(7) 0.047(3) 0.038(3) 0.011(2) -0.004(3) 0.007(4)
C62 0.107(7) 0.064(5) 0.104(7) 0.037(5) 0.023(5) 0.002(4)
N15 0.282(11) 0.059(4) 0.176(8) 0.044(4) 0.195(8) 0.072(5)
C14 0.088(5) 0.234(11) 0.092(5) 0.121(7) 0.071(5) 0.099(7)
C28 0.094(6) 0.090(5) 0.107(6) -0.003(5) 0.068(5) -0.024(5)
N14 0.119(6) 0.48(2) 0.163(8) 0.240(11) 0.117(6) 0.193(10)
C70 0.39(2) 0.049(4) 0.255(13) 0.048(6) 0.291(15) 0.069(7)
N32 0.169(7) 0.051(3) 0.243(10) 0.068(5) 0.175(8) 0.047(4)
C74 0.054(4) 0.111(6) 0.093(6) 0.045(5) 0.001(4) 0.007(4)
C75 0.179(10) 0.061(5) 0.146(9) 0.033(5) 0.105(9) 0.008(6)
C68 0.104(7) 0.131(8) 0.257(14) 0.128(10) 0.111(9) 0.077(7)
C73 0.104(8) 0.148(10) 0.192(13) 0.116(10) 0.068(9) 0.052(8)
C72 0.208(13) 0.090(7) 0.071(6) 0.008(5) 0.068(7) -0.011(8)
C61 0.124(11) 0.173(14) 0.76(5) 0.22(2) 0.16(2) 0.111(11)
N33 0.260(10) 0.052(3) 0.115(5) -0.032(3) 0.153(7) -0.043(5)
C66 0.135(9) 0.256(16) 0.045(5) 0.054(7) -0.020(5) -0.080(9)
N34 0.094(6) 0.176(9) 0.059(4) 0.063(5) -0.009(4) -0.048(6)
C67 0.091(8) 0.197(15) 0.27(2) 0.155(15) 0.045(10) 0.055(9)
C63 0.263(14) 0.088(7) 0.383(19) 0.102(10) 0.280(15) 0.108(8)

loop_
_atom_type_symbol
_atom_type_description
_atom_type_scat_dispersion_real
_atom_type_scat_dispersion_imag
_atom_type_scat_source
C C 0.0033 0.0016 'International Tables Vol C Tables 4.2.6.8 and 6.1.1.4'
H H 0.0000 0.0000 'International Tables Vol C Tables 4.2.6.8 and 6.1.1.4'
N N 0.0061 0.0033 'International Tables Vol C Tables 4.2.6.8 and 6.1.1.4'
O O 0.0106 0.0060 'International Tables Vol C Tables 4.2.6.8 and 6.1.1.4'
Mn Mn 0.3368 0.7283 'International Tables Vol C Tables 4.2.6.8 and 6.1.1.4'
Mo Mo -1.6832 0.6857 'International Tables Vol C Tables 4.2.6.8 and 6.1.1.4'

loop_
_geom_angle_atom_site_label_1
_geom_angle_atom_site_label_2
_geom_angle_atom_site_label_3
_geom_angle
_geom_angle_site_symmetry_1
_geom_angle_site_symmetry_3
N33 C64 C63 112.7(7) . .
C66 C65 N33 112.0(7) . .
C75 N31 C71 111.9(9) . .
C75 N31 Mn4 130.3(8) . .
C71 N31 Mn4 117.5(5) . .
C11 N11 Mn1 153.9(3) . 2_756
N11 C11 Mo2 176.4(3) . .
C14 Mo2 C12 69.3(4) . .
C14 Mo2 C9 145.0(3) . .
C12 Mo2 C9 145.6(2) . .
C14 Mo2 C13 82.0(2) . .
C12 Mo2 C13 86.05(17) . .
C9 Mo2 C13 99.96(19) . .
C14 Mo2 C8 76.28(19) . .
C12 Mo2 C8 109.6(2) . .
C9 Mo2 C8 84.06(18) . .
C13 Mo2 C8 146.00(16) . .
C14 Mo2 C11 137.2(2) . .
C12 Mo2 C11 75.1(2) . .
C9 Mo2 C11 74.61(19) . .
C13 Mo2 C11 72.51(15) . .
C8 Mo2 C11 139.72(15) . .
C14 Mo2 C10 119.1(3) . .
C12 Mo2 C10 77.46(17) . .
C9 Mo2 C10 78.6(2) . .
C13 Mo2 C10 145.03(15) . .
C8 Mo2 C10 68.96(15) . .
C11 Mo2 C10 73.51(15) . .
C14 Mo2 C15 73.1(4) . .
C12 Mo2 C15 139.9(3) . .
C9 Mo2 C15 73.7(3) . .
C13 Mo2 C15 75.23(18) . .
C8 Mo2 C15 73.62(19) . .
C11 Mo2 C15 129.3(2) . .
C10 Mo2 C15 135.14(19) . .
C6 Mo1 C5 105.9(2) . .
C6 Mo1 C7 77.22(19) . .
C5 Mo1 C7 71.14(18) . .
C6 Mo1 C3 166.9(2) . .
C5 Mo1 C3 82.62(17) . .
C7 Mo1 C3 115.38(16) . .
C6 Mo1 C4 81.18(18) . .
C5 Mo1 C4 72.59(19) . .
C7 Mo1 C4 130.17(16) . .
C3 Mo1 C4 92.24(16) . .
C6 Mo1 C1 95.43(17) . .
C5 Mo1 C1 134.32(17) . .
C7 Mo1 C1 75.10(15) . .
C3 Mo1 C1 85.01(15) . .
C4 Mo1 C1 151.87(16) . .
C6 Mo1 C2 82.6(2) . .
C5 Mo1 C2 147.24(19) . .
C7 Mo1 C2 141.08(17) . .
C3 Mo1 C2 84.97(19) . .
C4 Mo1 C2 77.75(18) . .
C1 Mo1 C2 74.12(16) . .
N3 Mn2 N21 95.96(13) . .
N3 Mn2 N25 92.33(13) . .
N21 Mn2 N25 69.53(13) . .
N3 Mn2 N22 94.98(14) . .
N21 Mn2 N22 69.65(13) . .
N25 Mn2 N22 139.04(13) . .
N3 Mn2 N24 94.92(14) . .
N21 Mn2 N24 141.60(13) . .
N25 Mn2 N24 73.33(13) . .
N22 Mn2 N24 145.48(13) . .
N3 Mn2 N23 84.30(14) . .
N21 Mn2 N23 142.34(13) . .
N25 Mn2 N23 148.11(13) . .
N22 Mn2 N23 72.81(13) . .
N24 Mn2 N23 75.39(13) . .
N3 Mn2 O1 176.88(13) . .
N21 Mn2 O1 87.06(12) . .
N25 Mn2 O1 89.44(12) . .
N22 Mn2 O1 85.34(12) . .
N24 Mn2 O1 83.13(13) . .
N23 Mn2 O1 92.84(13) . .
N7 Mn3 N8 175.32(15) . .
N7 Mn3 N26 93.56(14) . .
N8 Mn3 N26 90.86(13) . .
N7 Mn3 N29 86.16(16) . .
N8 Mn3 N29 91.34(16) . .
N26 Mn3 N29 141.26(18) . .
N7 Mn3 N27 90.01(13) . .
N8 Mn3 N27 90.10(13) . .
N26 Mn3 N27 69.70(13) . .
N29 Mn3 N27 148.95(18) . .
N7 Mn3 N30 94.54(14) . .
N8 Mn3 N30 88.49(13) . .
N26 Mn3 N30 68.58(17) . .
N29 Mn3 N30 72.8(2) . .
N27 Mn3 N30 138.23(16) . .
N7 Mn3 N28 91.62(15) . .
N8 Mn3 N28 83.95(15) . .
N26 Mn3 N28 141.71(15) . .
N29 Mn3 N28 76.92(19) . .
N27 Mn3 N28 72.39(15) . .
N30 Mn3 N28 148.60(18) . .
N4 Mn4 N33 91.56(18) 2_766 .
N4 Mn4 N31 96.05(16) 2_766 .
N33 Mn4 N31 144.1(4) . .
N4 Mn4 N13 171.75(13) 2_766 .
N33 Mn4 N13 80.25(17) . .
N31 Mn4 N13 91.22(15) . .
N4 Mn4 N35 96.62(16) 2_766 .
N33 Mn4 N35 145.8(4) . .
N31 Mn4 N35 68.0(2) . .
N13 Mn4 N35 89.71(15) . .
N4 Mn4 N34 88.8(3) 2_766 .
N33 Mn4 N34 77.3(4) . .
N31 Mn4 N34 137.7(3) . .
N13 Mn4 N34 88.5(2) . .
N35 Mn4 N34 69.7(3) . .
N4 Mn4 N32 89.48(19) 2_766 .
N33 Mn4 N32 79.7(4) . .
N31 Mn4 N32 65.3(3) . .
N13 Mn4 N32 90.03(16) . .
N35 Mn4 N32 133.3(3) . .
N34 Mn4 N32 156.9(4) . .
N16 Mn1 N18 140.69(15) . .
N16 Mn1 N11 86.91(14) . 2_756
N18 Mn1 N11 83.28(13) . 2_756
N16 Mn1 N1 98.56(13) . .
N18 Mn1 N1 92.25(13) . .
N11 Mn1 N1 174.53(13) 2_756 .
N16 Mn1 N20 69.50(15) . .
N18 Mn1 N20 147.08(15) . .
N11 Mn1 N20 86.94(13) 2_756 .
N1 Mn1 N20 95.20(13) . .
N16 Mn1 N19 142.45(14) . .
N18 Mn1 N19 76.20(15) . .
N11 Mn1 N19 92.89(15) 2_756 .
N1 Mn1 N19 82.95(13) . .
N20 Mn1 N19 72.99(15) . .
N16 Mn1 N17 68.60(15) . .
N18 Mn1 N17 73.54(15) . .
N11 Mn1 N17 90.64(15) 2_756 .
N1 Mn1 N17 91.12(13) . .
N20 Mn1 N17 138.10(16) . .
N19 Mn1 N17 148.88(15) . .
C17 N17 C18 123.4(4) . .
C17 N17 Mn1 120.4(3) . .
C18 N17 Mn1 114.5(3) . .
C32 N25 C33 122.2(4) . .
C32 N25 Mn2 121.3(3) . .
C33 N25 Mn2 116.2(3) . .
C60 N26 C56 119.3(4) . .
C60 N26 Mn3 121.3(3) . .
C56 N26 Mn3 119.4(3) . .
C39 N22 C38 122.6(4) . .
C39 N22 Mn2 120.1(3) . .
C38 N22 Mn2 116.4(3) . .
C45 N21 C41 120.4(4) . .
C45 N21 Mn2 119.7(3) . .
C41 N21 Mn2 119.3(3) . .
C54 N27 C53 122.9(4) . .
C54 N27 Mn3 120.3(3) . .
C53 N27 Mn3 116.1(3) . .
C24 N20 C23 124.3(4) . .
C24 N20 Mn1 120.4(3) . .
C23 N20 Mn1 115.2(3) . .
C20 N18 C19 115.3(4) . .
C20 N18 Mn1 109.4(3) . .
C19 N18 Mn1 108.9(3) . .
C35 N24 C34 114.5(3) . .
C35 N24 Mn2 108.3(3) . .
C34 N24 Mn2 106.1(3) . .
C36 N23 C37 113.7(4) . .
C36 N23 Mn2 109.9(3) . .
C37 N23 Mn2 108.9(3) . .
C1 N1 Mn1 143.0(3) . .
C22 N19 C21 115.5(4) . .
C22 N19 Mn1 108.7(3) . .
C21 N19 Mn1 108.9(3) . .
N24 C34 C33 110.0(3) . .
C13 N13 Mn4 151.0(3) . .
C3 N3 Mn2 145.4(4) . .
C7 N7 Mn3 156.0(4) . .
N1 C1 Mo1 176.1(3) . .
N21 C45 C44 121.2(4) . .
N21 C45 C32 114.7(4) . .
C44 C45 C32 124.0(4) . .
C30 N16 C26 119.9(5) . .
C30 N16 Mn1 121.2(4) . .
C26 N16 Mn1 118.9(3) . .
C8 N8 Mn3 149.6(3) . .
N27 C54 C55 126.4(4) . .
N27 C54 C56 114.7(4) . .
C55 C54 C56 118.9(4) . .
C52 N28 C51 119.4(5) . .
C52 N28 Mn3 108.4(3) . .
C51 N28 Mn3 108.1(4) . .
N25 C32 C31 125.4(4) . .
N25 C32 C45 114.5(4) . .
C31 C32 C45 120.1(4) . .
N25 C33 C34 109.4(3) . .
N13 C13 Mo2 178.2(3) . .
N4 C4 Mo1 176.9(4) . .
N7 C7 Mo1 177.2(4) . .
C47 N30 C48 124.7(5) . .
C47 N30 Mn3 120.7(3) . .
C48 N30 Mn3 114.6(4) . .
N20 C24 C26 115.6(4) . .
N20 C24 C25 125.8(5) . .
C26 C24 C25 118.6(5) . .
N3 C3 Mo1 176.4(4) . .
N8 C8 Mo2 175.7(4) . .
N16 C26 C27 121.3(6) . .
N16 C26 C24 115.1(4) . .
C27 C26 C24 123.7(5) . .
N22 C39 C41 115.2(4) . .
N22 C39 C40 124.9(4) . .
C41 C39 C40 119.8(4) . .
N27 C53 C52 108.9(4) . .
N26 C60 C59 121.6(5) . .
N26 C60 C47 114.8(5) . .
C59 C60 C47 123.5(5) . .
N23 C37 C38 108.1(4) . .
C60 C59 C58 119.4(5) . .
C43 C44 C45 117.7(4) . .
N19 C21 C20 109.7(4) . .
C4 N4 Mn4 153.7(3) . 2_766
N21 C41 C42 121.5(4) . .
N21 C41 C39 114.4(4) . .
C42 C41 C39 124.1(4) . .
N17 C17 C16 125.5(6) . .
N17 C17 C30 115.2(4) . .
C16 C17 C30 119.2(5) . .
C43 C42 C41 117.9(4) . .
N5 C5 Mo1 179.4(5) . .
N16 C30 C29 120.3(6) . .
N16 C30 C17 113.7(4) . .
C29 C30 C17 126.0(6) . .
N20 C23 C22 110.3(4) . .
N22 C38 C37 108.7(4) . .
C56 C57 C58 119.2(5) . .
N26 C56 C57 121.7(4) . .
N26 C56 C54 115.1(4) . .
C57 C56 C54 123.2(4) . .
N24 C35 C36 109.5(3) . .
C57 C58 C59 118.9(5) . .
C49 N29 C50 116.1(5) . .
C49 N29 Mn3 109.7(4) . .
C50 N29 Mn3 108.0(4) . .
N18 C20 C21 108.9(4) . .
N9 C9 Mo2 177.2(5) . .
N10 C10 Mo2 177.7(4) . .
N6 C6 Mo1 176.7(7) . .
C69 N35 C68 121.8(8) . .
C69 N35 Mn4 123.1(6) . .
C68 N35 Mn4 115.0(6) . .
N19 C22 C23 108.9(4) . .
N12 C12 Mo2 179.5(7) . .
C42 C43 C44 121.1(4) . .
N23 C36 C35 108.5(4) . .
N28 C52 C53 110.2(4) . .
N30 C47 C46 124.5(6) . .
N30 C47 C60 114.4(4) . .
C46 C47 C60 121.0(6) . .
N18 C19 C18 110.4(4) . .
N17 C18 C19 108.8(4) . .
C28 C27 C26 117.5(7) . .
N30 C48 C49 109.9(5) . .
N2 C2 Mo1 178.1(6) . .
N28 C51 C50 110.0(5) . .
N29 C50 C51 112.0(5) . .
N31 C71 C69 116.0(5) . .
N31 C71 C72 127.9(12) . .
C69 C71 C72 116.1(11) . .
N29 C49 C48 110.1(5) . .
N15 C15 Mo2 175.9(7) . .
C28 C29 C30 119.5(7) . .
N35 C69 C71 115.1(6) . .
N35 C69 C70 125.9(11) . .
C71 C69 C70 119.0(9) . .
C75 C62 N32 131.9(12) . .
C75 C62 C61 129.0(14) . .
N32 C62 C61 98.8(13) . .
N14 C14 Mo2 176.4(12) . .
C29 C28 C27 121.4(6) . .
C62 N32 C63 145.4(12) . .
C62 N32 Mn4 105.6(6) . .
C63 N32 Mn4 109.0(9) . .
C73 C74 C75 102.5(10) . .
C62 C75 N31 106.2(12) . .
C62 C75 C74 126.5(14) . .
N31 C75 C74 127.3(11) . .
C67 C68 N35 109.4(8) . .
C72 C73 C74 148.0(15) . .
C73 C72 C71 101.8(14) . .
C64 N33 C65 123.4(9) . .
C64 N33 Mn4 107.8(7) . .
C65 N33 Mn4 106.7(6) . .
N34 C66 C65 106.6(12) . .
C66 N34 C67 115.1(13) . .
C66 N34 Mn4 110.5(9) . .
C67 N34 Mn4 107.3(7) . .
C68 C67 N34 104.3(10) . .
N32 C63 C64 113.3(9) . .

loop_
_geom_bond_atom_site_label_1
_geom_bond_atom_site_label_2
_geom_bond_distance
_geom_bond_site_symmetry_2
C64 N33 1.468(18) .
C64 C63 1.72(2) .
C65 C66 1.53(2) .
C65 N33 1.550(19) .
N31 C75 1.276(15) .
N31 C71 1.369(11) .
N31 Mn4 2.250(6) .
N11 C11 1.151(5) .
N11 Mn1 2.265(4) 2_756
C11 Mo2 2.146(4) .
Mo2 C14 2.123(7) .
Mo2 C12 2.134(5) .
Mo2 C9 2.144(6) .
Mo2 C13 2.146(4) .
Mo2 C8 2.146(4) .
Mo2 C10 2.147(4) .
Mo2 C15 2.156(6) .
Mo1 C6 2.126(5) .
Mo1 C5 2.129(5) .
Mo1 C7 2.129(4) .
Mo1 C3 2.141(4) .
Mo1 C4 2.148(4) .
Mo1 C1 2.156(4) .
Mo1 C2 2.186(5) .
Mn2 N3 2.245(4) .
Mn2 N21 2.253(3) .
Mn2 N25 2.266(3) .
Mn2 N22 2.275(4) .
Mn2 N24 2.305(4) .
Mn2 N23 2.306(4) .
Mn2 O1 2.323(3) .
Mn3 N7 2.244(3) .
Mn3 N8 2.246(3) .
Mn3 N26 2.253(4) .
Mn3 N29 2.278(5) .
Mn3 N27 2.285(4) .
Mn3 N30 2.316(5) .
Mn3 N28 2.317(5) .
Mn4 N4 2.243(4) 2_766
Mn4 N33 2.243(5) .
Mn4 N13 2.269(4) .
Mn4 N35 2.269(5) .
Mn4 N34 2.354(9) .
Mn4 N32 2.442(9) .
Mn1 N16 2.253(4) .
Mn1 N18 2.263(4) .
Mn1 N11 2.265(4) 2_756
Mn1 N1 2.276(4) .
Mn1 N20 2.296(4) .
Mn1 N19 2.301(4) .
Mn1 N17 2.306(4) .
N17 C17 1.263(7) .
N17 C18 1.458(6) .
N25 C32 1.272(5) .
N25 C33 1.452(5) .
N26 C60 1.331(6) .
N26 C56 1.338(6) .
N22 C39 1.274(5) .
N22 C38 1.453(6) .
N21 C45 1.318(5) .
N21 C41 1.335(5) .
N27 C54 1.286(5) .
N27 C53 1.446(5) .
N20 C24 1.265(6) .
N20 C23 1.436(7) .
N18 C20 1.458(6) .
N18 C19 1.460(6) .
N24 C35 1.461(5) .
N24 C34 1.475(6) .
N23 C36 1.465(6) .
N23 C37 1.477(6) .
N1 C1 1.154(5) .
N19 C22 1.458(6) .
N19 C21 1.459(6) .
C34 C33 1.496(6) .
N13 C13 1.147(5) .
N3 C3 1.144(5) .
N7 C7 1.150(5) .
C45 C44 1.396(6) .
C45 C32 1.498(6) .
N16 C30 1.319(6) .
N16 C26 1.351(6) .
N8 C8 1.151(5) .
C54 C55 1.480(6) .
C54 C56 1.481(6) .
N28 C52 1.440(7) .
N28 C51 1.443(7) .
C32 C31 1.478(6) .
C4 N4 1.154(6) .
N30 C47 1.296(7) .
N30 C48 1.459(8) .
C24 C26 1.468(8) .
C24 C25 1.501(6) .
C26 C27 1.371(8) .
C39 C41 1.479(6) .
C39 C40 1.506(6) .
C53 C52 1.484(7) .
C60 C59 1.372(8) .
C60 C47 1.480(8) .
C37 C38 1.506(7) .
C59 C58 1.373(9) .
C44 C43 1.367(7) .
C21 C20 1.504(7) .
N4 Mn4 2.243(4) 2_766
C41 C42 1.381(6) .
C17 C16 1.481(7) .
C17 C30 1.491(8) .
C42 C43 1.362(7) .
C5 N5 1.170(7) .
C30 C29 1.371(8) .
C23 C22 1.505(8) .
C57 C56 1.371(6) .
C57 C58 1.372(7) .
C35 C36 1.496(7) .
N29 C49 1.422(9) .
N29 C50 1.477(9) .
C9 N9 1.137(7) .
C10 N10 1.144(5) .
C6 N6 1.163(7) .
N35 C69 1.230(9) .
N35 C68 1.437(11) .
C12 N12 1.146(7) .
C47 C46 1.472(7) .
C19 C18 1.489(8) .
N2 C2 1.149(7) .
C27 C28 1.352(11) .
C48 C49 1.519(11) .
C51 C50 1.485(10) .
C71 C69 1.400(13) .
C71 C72 1.420(10) .
C15 N15 1.112(8) .
C29 C28 1.340(11) .
C69 C70 1.523(10) .
C62 C75 1.232(14) .
C62 N32 1.399(13) .
C62 C61 1.670(16) .
C14 N14 1.158(9) .
N32 C63 1.424(15) .
C74 C73 1.254(15) .
C74 C75 1.462(15) .
C68 C67 1.374(18) .
C73 C72 1.216(16) .
C66 N34 1.418(12) .
N34 C67 1.478(18) .

loop_
_platon_squeeze_void_nr
_platon_squeeze_void_average_x
_platon_squeeze_void_average_y
_platon_squeeze_void_average_z
_platon_squeeze_void_volume
_platon_squeeze_void_count_electrons
1 0.014 0.500 0.497 1491.3 533.0
